data_7059816
loop_
_publ_author_name
'Gopalakrishnan, Mohan'
'Krittametaporn, Nuttaporn'
'Yoshinari, Nobuto'
'Konno, Takumi'
'Sangtrirutnugul, Preeyanuch'

_publ_section_title
;
 Anion-templated assembly of multinuclear copper(ii)--triazole complexes
;
_journal_issue 32
_journal_name_full 'New Journal of Chemistry'
_journal_page_first 13764
_journal_page_last 13770
_journal_paper_doi 10.1039/D0NJ02832K
_journal_volume 44
_journal_year 2020
_chemical_formula_moiety 'C64 H55 Cl Cu3 N12 O8, 2(Cl O4)'
_chemical_formula_sum 'C64 H55 Cl3 Cu3 N12 O16'
_chemical_formula_weight 1545.17
_space_group_crystal_system monoclinic
_space_group_IT_number 14
_space_group_name_Hall '-P 2ybc'
_space_group_name_H-M_alt 'P 1 21/c 1'
_atom_sites_solution_hydrogens geom
_atom_sites_solution_primary difmap
_audit_creation_method SHELXL-2018/1
_audit_update_record
;
2020-07-15 deposited with the CCDC.	2020-07-20 downloaded from the CCDC.
;
_cell_angle_alpha 90
_cell_angle_beta 92.869(7)
_cell_angle_gamma 90
_cell_formula_units_Z 4
_cell_length_a 17.0815(5)
_cell_length_b 14.5577(4)
_cell_length_c 25.6580(7)
_cell_measurement_reflns_used 116071
_cell_measurement_temperature 100(2)
_cell_measurement_theta_max 15.59
_cell_measurement_theta_min 0.69
_cell_volume 6372.3(3)
_computing_cell_refinement 'RAPID-AUTO (Rigaku Corporation)'
_computing_data_collection 'RAPID-AUTO (Rigaku Corporation)'
_computing_data_reduction 'RAPID-AUTO (Rigaku Corporation)'
_computing_molecular_graphics 'Yadokari-XG (Kabuto et al, 2009)'
_computing_publication_material 'Yadokari-XG (Kabuto et al, 2009)'
_computing_structure_refinement 'SHELXL-2018/1 (Sheldrick, 2018)'
_computing_structure_solution 'SHELXT 2014/5 (Sheldrick, 2014)'
_diffrn_ambient_temperature 100(2)
_diffrn_detector 'Hybrid Pixel Array Detector'
_diffrn_detector_area_resol_mean 5.8140
_diffrn_measured_fraction_theta_full 1.000
_diffrn_measured_fraction_theta_max 1.000
_diffrn_measurement_device 'abstract diffractometer'
_diffrn_measurement_method /w
_diffrn_radiation_monochromator Si(311)
_diffrn_radiation_source 'SPring-8 BL02B1 bending magnet'
_diffrn_radiation_type synchrotron
_diffrn_radiation_wavelength 0.4128
_diffrn_reflns_av_R_equivalents 0.0903
_diffrn_reflns_av_unetI/netI 0.0418
_diffrn_reflns_Laue_measured_fraction_full 1.000
_diffrn_reflns_Laue_measured_fraction_max 1.000
_diffrn_reflns_limit_h_max 22
_diffrn_reflns_limit_h_min -22
_diffrn_reflns_limit_k_max 18
_diffrn_reflns_limit_k_min -18
_diffrn_reflns_limit_l_max 33
_diffrn_reflns_limit_l_min -33
_diffrn_reflns_number 151763
_diffrn_reflns_point_group_measured_fraction_full 1.000
_diffrn_reflns_point_group_measured_fraction_max 1.000
_diffrn_reflns_theta_full 14.340
_diffrn_reflns_theta_max 15.548
_diffrn_reflns_theta_min 0.693
_exptl_absorpt_coefficient_mu 0.280
_exptl_absorpt_correction_T_max 1.0000
_exptl_absorpt_correction_T_min 0.6982
_exptl_absorpt_correction_type multi-scan
_exptl_absorpt_process_details 'ABSCOR (Rigaku, 1995)'
_exptl_crystal_colour blue
_exptl_crystal_density_diffrn 1.611
_exptl_crystal_description plate
_exptl_crystal_F_000 3156
_exptl_crystal_size_max 0.150
_exptl_crystal_size_mid 0.120
_exptl_crystal_size_min 0.010
_refine_diff_density_max 1.144
_refine_diff_density_min -0.830
_refine_diff_density_rms 0.081
_refine_ls_extinction_method none
_refine_ls_goodness_of_fit_ref 1.022
_refine_ls_hydrogen_treatment constr
_refine_ls_matrix_type full
_refine_ls_number_parameters 901
_refine_ls_number_reflns 14604
_refine_ls_number_restraints 0
_refine_ls_restrained_S_all 1.022
_refine_ls_R_factor_all 0.0610
_refine_ls_R_factor_gt 0.0442
_refine_ls_shift/su_max 0.000
_refine_ls_shift/su_mean 0.000
_refine_ls_structure_factor_coef Fsqd
_refine_ls_weighting_details 'w=1/[\s^2^(Fo^2^)+(0.0557P)^2^+6.1811P] where P=(Fo^2^+2Fc^2^)/3'
_refine_ls_weighting_scheme calc
_refine_ls_wR_factor_gt 0.1064
_refine_ls_wR_factor_ref 0.1147
_reflns_Friedel_coverage 0.000
_reflns_number_gt 11514
_reflns_number_total 14604
_reflns_threshold_expression 'I > 2\s(I)'
_cod_data_source_file d0nj02832k2.cif
_cod_data_source_block 2
_cod_depositor_comments
;Adding full bibliography for 7059816--7059817.cif.

 Adding full bibliography for 7059816--7059817.cif.
;
_cod_original_sg_symbol_H-M 'P 21/c'
_cod_database_code 7059816
_shelx_shelxl_version_number 2018/1
_shelx_space_group_comment
;
The symmetry employed for this shelxl refinement is uniquely defined
by the following loop, which should always be used as a source of
symmetry information in preference to the above space-group names.
They are only intended as comments.
;
_shelx_estimated_absorpt_t_min 0.959
_shelx_estimated_absorpt_t_max 0.997

loop_
_space_group_symop_operation_xyz
'x, y, z'
'-x, y+1/2, -z+1/2'
'-x, -y, -z'
'x, -y-1/2, z-1/2'

loop_
_atom_site_label
_atom_site_type_symbol
_atom_site_fract_x
_atom_site_fract_y
_atom_site_fract_z
_atom_site_U_iso_or_equiv
_atom_site_adp_type
_atom_site_occupancy
_atom_site_site_symmetry_order
_atom_site_calc_flag
_atom_site_refinement_flags_posn
_atom_site_refinement_flags_adp
_atom_site_refinement_flags_occupancy
_atom_site_disorder_assembly
_atom_site_disorder_group
Cu1 Cu 0.02768(2) 0.10946(2) 0.24965(2) 0.01886(8) Uani 1 1 d . . . . .
Cu2 Cu 0.18739(2) 0.01071(2) 0.22159(2) 0.02057(8) Uani 1 1 d . . . . .
Cu3 Cu 0.12171(2) 0.17300(2) 0.13470(2) 0.01813(8) Uani 1 1 d . . . . .
O1 O 0.03699(11) 0.11928(13) 0.17400(7) 0.0177(4) Uani 1 1 d . . . . .
N1 N 0.03460(14) 0.24525(16) 0.10335(9) 0.0206(5) Uani 1 1 d . . . . .
C1 C 0.04134(19) 0.3263(2) 0.07890(11) 0.0267(6) Uani 1 1 d . . . . .
H1 H 0.092023 0.351213 0.074576 0.032 Uiso 1 1 calc R U . . .
C2 C -0.0239(2) 0.3744(2) 0.05989(11) 0.0296(7) Uani 1 1 d . . . . .
H2 H -0.018392 0.432119 0.043210 0.035 Uiso 1 1 calc R U . . .
C3 C -0.0974(2) 0.3367(2) 0.06564(12) 0.0311(7) Uani 1 1 d . . . . .
H3 H -0.142986 0.367226 0.051741 0.037 Uiso 1 1 calc R U . . .
C4 C -0.10399(18) 0.2539(2) 0.09191(12) 0.0275(6) Uani 1 1 d . . . . .
H4 H -0.154092 0.227621 0.096526 0.033 Uiso 1 1 calc R U . . .
C5 C -0.03703(16) 0.21000(19) 0.11124(10) 0.0201(5) Uani 1 1 d . . . . .
C6 C -0.03284(15) 0.11935(18) 0.14146(10) 0.0186(5) Uani 1 1 d . . . . .
C7 C -0.03508(16) 0.03820(19) 0.10239(11) 0.0207(5) Uani 1 1 d . . . . .
C8 C -0.08937(19) 0.0357(2) 0.06019(13) 0.0314(7) Uani 1 1 d . . . . .
H8 H -0.124178 0.085890 0.054078 0.038 Uiso 1 1 calc R U . . .
C9 C -0.0931(2) -0.0391(2) 0.02711(13) 0.0362(8) Uani 1 1 d . . . . .
H9 H -0.130085 -0.039585 -0.001797 0.043 Uiso 1 1 calc R U . . .
C10 C -0.0439(2) -0.1131(2) 0.03547(13) 0.0348(7) Uani 1 1 d . . . . .
H10 H -0.047320 -0.165016 0.013025 0.042 Uiso 1 1 calc R U . . .
C11 C 0.0106(2) -0.1106(2) 0.07703(14) 0.0400(8) Uani 1 1 d . . . . .
H11 H 0.045378 -0.160785 0.082980 0.048 Uiso 1 1 calc R U . . .
C12 C 0.0149(2) -0.0351(2) 0.11030(12) 0.0311(7) Uani 1 1 d . . . . .
H12 H 0.052670 -0.034198 0.138741 0.037 Uiso 1 1 calc R U . . .
C13 C -0.10049(16) 0.10980(18) 0.17713(10) 0.0191(5) Uani 1 1 d . . . . .
C14 C -0.17986(17) 0.0981(2) 0.16944(11) 0.0238(6) Uani 1 1 d . . . . .
H14 H -0.209688 0.096518 0.137188 0.029 Uiso 1 1 calc R U . . .
N2 N -0.20616(14) 0.08928(17) 0.21791(10) 0.0234(5) Uani 1 1 d . . . . .
N3 N -0.14860(14) 0.09440(18) 0.25447(10) 0.0249(5) Uani 1 1 d . . . . .
N4 N -0.08401(14) 0.10710(16) 0.22885(9) 0.0213(5) Uani 1 1 d . . . . .
C15 C -0.28652(17) 0.0653(2) 0.23222(12) 0.0280(6) Uani 1 1 d . . . . .
H15 H -0.285123 0.004304 0.249352 0.034 Uiso 1 1 calc R U . . .
H15A H -0.320334 0.059964 0.199886 0.034 Uiso 1 1 calc R U . . .
C16 C -0.32306(16) 0.1333(2) 0.26803(12) 0.0241(6) Uani 1 1 d . . . . .
C17 C -0.3334(2) 0.1108(2) 0.31977(13) 0.0349(7) Uani 1 1 d . . . . .
H17 H -0.313596 0.054333 0.333455 0.042 Uiso 1 1 calc R U . . .
C18 C -0.3723(2) 0.1701(3) 0.35143(15) 0.0476(10) Uani 1 1 d . . . . .
H18 H -0.379561 0.154152 0.386763 0.057 Uiso 1 1 calc R U . . .
C19 C -0.4007(2) 0.2527(3) 0.33181(17) 0.0465(10) Uani 1 1 d . . . . .
H19 H -0.427898 0.293186 0.353622 0.056 Uiso 1 1 calc R U . . .
C20 C -0.3897(2) 0.2765(3) 0.28099(17) 0.0452(9) Uani 1 1 d . . . . .
H20 H -0.408265 0.333836 0.267783 0.054 Uiso 1 1 calc R U . . .
O2 O 0.14040(11) 0.10585(13) 0.26303(7) 0.0189(4) Uani 1 1 d . . . . .
N5 N 0.02618(14) 0.10821(16) 0.32663(9) 0.0198(5) Uani 1 1 d . . . . .
C21 C -0.3511(2) 0.2161(2) 0.24877(14) 0.0353(7) Uani 1 1 d . . . . .
H21 H -0.344168 0.232075 0.213404 0.042 Uiso 1 1 calc R U . . .
C22 C -0.03794(18) 0.1094(2) 0.35565(12) 0.0269(6) Uani 1 1 d . . . . .
H22 H -0.088270 0.101447 0.338795 0.032 Uiso 1 1 calc R U . . .
C23 C -0.03216(19) 0.1220(2) 0.40910(12) 0.0297(7) Uani 1 1 d . . . . .
H23 H -0.077840 0.122504 0.428755 0.036 Uiso 1 1 calc R U . . .
C24 C 0.04113(19) 0.1339(2) 0.43350(11) 0.0292(7) Uani 1 1 d . . . . .
H24 H 0.046309 0.143926 0.470095 0.035 Uiso 1 1 calc R U . . .
C25 C 0.10646(18) 0.1310(2) 0.40436(11) 0.0262(6) Uani 1 1 d . . . . .
H25 H 0.157313 0.138533 0.420521 0.031 Uiso 1 1 calc R U . . .
C26 C 0.09682(17) 0.11681(18) 0.35074(10) 0.0202(5) Uani 1 1 d . . . . .
C27 C 0.16691(16) 0.10913(19) 0.31651(10) 0.0191(5) Uani 1 1 d . . . . .
C28 C 0.22177(17) 0.19162(19) 0.32498(10) 0.0217(6) Uani 1 1 d . . . . .
C29 C 0.30265(18) 0.1828(2) 0.32764(11) 0.0251(6) Uani 1 1 d . . . . .
H29 H 0.325705 0.123606 0.325699 0.030 Uiso 1 1 calc R U . . .
C30 C 0.3503(2) 0.2600(2) 0.33311(12) 0.0322(7) Uani 1 1 d . . . . .
H30 H 0.405694 0.253392 0.334191 0.039 Uiso 1 1 calc R U . . .
C31 C 0.3173(2) 0.3461(2) 0.33698(13) 0.0353(8) Uani 1 1 d . . . . .
H31 H 0.349935 0.398695 0.341176 0.042 Uiso 1 1 calc R U . . .
C32 C 0.2369(2) 0.3556(2) 0.33473(13) 0.0354(7) Uani 1 1 d . . . . .
H32 H 0.214278 0.414897 0.337729 0.043 Uiso 1 1 calc R U . . .
C33 C 0.18855(19) 0.2791(2) 0.32810(12) 0.0273(6) Uani 1 1 d . . . . .
H33 H 0.133211 0.286332 0.325709 0.033 Uiso 1 1 calc R U . . .
C34 C 0.20743(16) 0.01921(18) 0.32981(11) 0.0195(5) Uani 1 1 d . . . . .
N6 N 0.22188(14) -0.03945(16) 0.29018(9) 0.0225(5) Uani 1 1 d . . . . .
N7 N 0.26038(15) -0.11265(17) 0.30755(10) 0.0269(5) Uani 1 1 d . . . . .
N8 N 0.26992(15) -0.10031(17) 0.35907(10) 0.0257(5) Uani 1 1 d . . . . .
C35 C 0.23830(17) -0.0203(2) 0.37482(12) 0.0241(6) Uani 1 1 d . . . . .
H35 H 0.237645 0.003288 0.409330 0.029 Uiso 1 1 calc R U . . .
C36 C 0.31841(19) -0.1651(2) 0.39089(13) 0.0308(7) Uani 1 1 d . . . . .
H36 H 0.304905 -0.228781 0.380327 0.037 Uiso 1 1 calc R U . . .
H36A H 0.306757 -0.157828 0.428073 0.037 Uiso 1 1 calc R U . . .
C37 C 0.40493(19) -0.1491(2) 0.38461(12) 0.0300(7) Uani 1 1 d . . . . .
C38 C 0.4543(2) -0.2235(3) 0.37927(14) 0.0381(8) Uani 1 1 d . . . . .
H38 H 0.433457 -0.283975 0.378354 0.046 Uiso 1 1 calc R U . . .
C39 C 0.5339(2) -0.2098(3) 0.37526(17) 0.0517(10) Uani 1 1 d . . . . .
H39 H 0.567433 -0.261080 0.371081 0.062 Uiso 1 1 calc R U . . .
C40 C 0.5648(2) -0.1224(3) 0.37730(18) 0.0569(11) Uani 1 1 d . . . . .
H40 H 0.619590 -0.113328 0.374905 0.068 Uiso 1 1 calc R U . . .
C41 C 0.5156(2) -0.0477(3) 0.38287(19) 0.0562(11) Uani 1 1 d . . . . .
H41 H 0.536628 0.012674 0.384276 0.067 Uiso 1 1 calc R U . . .
C42 C 0.4361(2) -0.0609(3) 0.38638(16) 0.0430(9) Uani 1 1 d . . . . .
H42 H 0.402565 -0.009496 0.390031 0.052 Uiso 1 1 calc R U . . .
O3 O 0.20385(11) 0.09539(13) 0.16600(7) 0.0202(4) Uani 1 1 d . . . . .
N9 N 0.21061(14) -0.08187(17) 0.16849(9) 0.0226(5) Uani 1 1 d . . . . .
C43 C 0.19395(17) -0.1719(2) 0.16905(12) 0.0269(6) Uani 1 1 d . . . . .
H43 H 0.176356 -0.198718 0.200119 0.032 Uiso 1 1 calc R U . . .
C44 C 0.20170(19) -0.2265(2) 0.12561(13) 0.0328(7) Uani 1 1 d . . . . .
H44 H 0.190988 -0.290466 0.127107 0.039 Uiso 1 1 calc R U . . .
C45 C 0.2253(2) -0.1870(2) 0.07977(13) 0.0347(7) Uani 1 1 d . . . . .
H45 H 0.229650 -0.223289 0.049288 0.042 Uiso 1 1 calc R U . . .
C46 C 0.24258(18) -0.0937(2) 0.07888(12) 0.0288(6) Uani 1 1 d . . . . .
H46 H 0.258619 -0.065064 0.047904 0.035 Uiso 1 1 calc R U . . .
C47 C 0.23584(16) -0.0438(2) 0.12407(11) 0.0226(6) Uani 1 1 d . . . . .
C48 C 0.25856(16) 0.05712(19) 0.13229(11) 0.0209(5) Uani 1 1 d . . . . .
C49 C 0.34228(17) 0.0565(2) 0.15832(11) 0.0234(6) Uani 1 1 d . . . . .
C50 C 0.40205(19) 0.0111(2) 0.13372(14) 0.0325(7) Uani 1 1 d . . . . .
H50 H 0.391486 -0.018034 0.100994 0.039 Uiso 1 1 calc R U . . .
C51 C 0.4768(2) 0.0086(3) 0.15705(16) 0.0417(9) Uani 1 1 d . . . . .
H51 H 0.517804 -0.021462 0.140033 0.050 Uiso 1 1 calc R U . . .
C52 C 0.4919(2) 0.0493(3) 0.20478(17) 0.0493(10) Uani 1 1 d . . . . .
H52 H 0.543045 0.046066 0.221014 0.059 Uiso 1 1 calc R U . . .
C53 C 0.4334(2) 0.0950(3) 0.22925(15) 0.0434(9) Uani 1 1 d . . . . .
H53 H 0.444351 0.123343 0.262143 0.052 Uiso 1 1 calc R U . . .
C54 C 0.35789(19) 0.0995(2) 0.20573(13) 0.0313(7) Uani 1 1 d . . . . .
H54 H 0.317644 0.131921 0.222197 0.038 Uiso 1 1 calc R U . . .
C55 C 0.25670(17) 0.1162(2) 0.08408(11) 0.0219(6) Uani 1 1 d . . . . .
N10 N 0.19622(14) 0.17509(16) 0.07701(9) 0.0217(5) Uani 1 1 d . . . . .
N11 N 0.20475(15) 0.22741(18) 0.03558(10) 0.0268(5) Uani 1 1 d . . . . .
N12 N 0.27230(15) 0.2012(2) 0.01646(10) 0.0292(6) Uani 1 1 d . . . . .
C56 C 0.30665(18) 0.1325(2) 0.04484(12) 0.0297(7) Uani 1 1 d . . . . .
H56 H 0.354699 0.102310 0.038916 0.036 Uiso 1 1 calc R U . . .
C57 C 0.2992(2) 0.2464(3) -0.03142(13) 0.0378(8) Uani 1 1 d . . . . .
H57 H 0.273235 0.306862 -0.035634 0.045 Uiso 1 1 calc R U . . .
H57A H 0.283447 0.208373 -0.062178 0.045 Uiso 1 1 calc R U . . .
C58 C 0.38626(19) 0.2596(2) -0.02955(11) 0.0292(7) Uani 1 1 d . . . . .
C59 C 0.4368(2) 0.1890(2) -0.04107(13) 0.0366(8) Uani 1 1 d . . . . .
H59 H 0.415894 0.130895 -0.051280 0.044 Uiso 1 1 calc R U . . .
C60 C 0.5166(2) 0.2013(3) -0.03803(15) 0.0511(11) Uani 1 1 d . . . . .
H60 H 0.550101 0.151625 -0.045788 0.061 Uiso 1 1 calc R U . . .
C61 C 0.5478(3) 0.2832(4) -0.02418(15) 0.0567(12) Uani 1 1 d . . . . .
H61 H 0.603088 0.290407 -0.021781 0.068 Uiso 1 1 calc R U . . .
C62 C 0.5010(3) 0.3554(3) -0.01361(16) 0.0533(11) Uani 1 1 d . . . . .
H62 H 0.523816 0.413261 -0.004840 0.064 Uiso 1 1 calc R U . . .
Cl1 Cl 0.01971(5) -0.13499(5) 0.26191(3) 0.03515(18) Uani 1 1 d . . . . .
O4 O 0.05299(12) -0.06139(14) 0.23273(8) 0.0270(4) Uani 1 1 d . . . . .
O5A O 0.0568(6) -0.1534(8) 0.3058(4) 0.071(3) Uani 0.5 1 d . . P A 1
O5B O 0.0914(5) -0.1781(7) 0.2935(4) 0.064(3) Uani 0.5 1 d . . P A 2
O6 O -0.00189(19) -0.20896(17) 0.22854(12) 0.0545(8) Uani 1 1 d . . . . .
O7A O -0.0632(5) -0.0988(5) 0.2694(4) 0.061(2) Uani 0.5 1 d . . P A 1
O7B O -0.0311(6) -0.1033(6) 0.2985(3) 0.072(3) Uani 0.5 1 d . . P A 2
Cl2 Cl 0.22736(6) -0.01320(6) 0.53467(3) 0.03634(19) Uani 1 1 d . . . . .
O8 O 0.1519(3) 0.0175(2) 0.51260(16) 0.0973(16) Uani 1 1 d . . . . .
O9 O 0.2201(2) -0.1054(2) 0.5451(2) 0.1131(19) Uani 1 1 d . . . . .
O10 O 0.2493(3) 0.0382(4) 0.57777(16) 0.124(2) Uani 1 1 d . . . . .
O11 O 0.2774(4) -0.0029(6) 0.49567(17) 0.169(3) Uani 1 1 d . . . . .
Cl3 Cl 0.32694(5) 0.56117(6) 0.44245(3) 0.03290(17) Uani 1 1 d . . . . .
O12 O 0.27249(17) 0.4856(2) 0.44185(12) 0.0504(7) Uani 1 1 d . . . . .
O13 O 0.38763(18) 0.5439(2) 0.48100(13) 0.0608(9) Uani 1 1 d . . . . .
O14 O 0.35683(18) 0.5696(2) 0.39182(11) 0.0573(8) Uani 1 1 d . . . . .
O15 O 0.28646(18) 0.64399(18) 0.45445(11) 0.0507(7) Uani 1 1 d . . . . .
C63 C 0.4196(2) 0.3455(3) -0.01550(14) 0.0432(9) Uani 1 1 d . . . . .
H63 H 0.387023 0.395891 -0.007446 0.052 Uiso 1 1 calc R U . . .
O16 O 0.16408(13) 0.29469(16) 0.17729(10) 0.0391(6) Uani 1 1 d . . . . .
H16 H 0.125152 0.332720 0.191329 0.047 Uiso 1 1 calc R U . . .
C64 C 0.2421(2) 0.3233(3) 0.18634(16) 0.0432(9) Uani 1 1 d . . . . .
H64 H 0.243326 0.380365 0.206585 0.065 Uiso 1 1 calc R U . . .
H64A H 0.271570 0.275577 0.205857 0.065 Uiso 1 1 calc R U . . .
H64B H 0.265924 0.333762 0.152884 0.065 Uiso 1 1 calc R U . . .

loop_
_atom_site_aniso_label
_atom_site_aniso_U_11
_atom_site_aniso_U_22
_atom_site_aniso_U_33
_atom_site_aniso_U_23
_atom_site_aniso_U_13
_atom_site_aniso_U_12
Cu1 0.01895(16) 0.02617(17) 0.01152(15) 0.00012(13) 0.00124(12) 0.00016(13)
Cu2 0.02430(18) 0.02323(17) 0.01430(16) -0.00050(13) 0.00213(13) 0.00096(13)
Cu3 0.02083(16) 0.02042(16) 0.01334(16) 0.00082(12) 0.00300(12) -0.00053(13)
O1 0.0179(9) 0.0213(9) 0.0137(9) 0.0011(7) -0.0009(7) 0.0005(7)
N1 0.0264(12) 0.0218(11) 0.0138(11) -0.0014(9) 0.0031(9) 0.0010(9)
C1 0.0386(17) 0.0236(14) 0.0185(14) 0.0029(11) 0.0074(12) 0.0004(12)
C2 0.0475(19) 0.0244(15) 0.0176(14) 0.0057(11) 0.0094(13) 0.0080(13)
C3 0.0376(17) 0.0339(16) 0.0221(15) 0.0048(12) 0.0054(13) 0.0163(14)
C4 0.0297(15) 0.0314(16) 0.0215(14) 0.0016(12) 0.0011(12) 0.0062(12)
C5 0.0258(14) 0.0216(13) 0.0130(12) -0.0013(10) 0.0030(10) 0.0020(11)
C6 0.0189(13) 0.0222(13) 0.0144(12) -0.0007(10) -0.0005(10) 0.0002(10)
C7 0.0236(14) 0.0218(13) 0.0167(13) -0.0020(10) 0.0016(10) -0.0011(11)
C8 0.0340(17) 0.0314(16) 0.0279(16) -0.0047(13) -0.0087(13) 0.0049(13)
C9 0.0405(19) 0.0405(18) 0.0265(16) -0.0106(14) -0.0093(14) 0.0055(15)
C10 0.0422(19) 0.0328(17) 0.0289(17) -0.0131(14) -0.0026(14) 0.0022(14)
C11 0.048(2) 0.0316(17) 0.0391(19) -0.0100(15) -0.0128(16) 0.0139(15)
C12 0.0378(18) 0.0293(16) 0.0250(16) -0.0057(12) -0.0095(13) 0.0052(13)
C13 0.0213(13) 0.0185(12) 0.0174(13) -0.0009(10) 0.0007(10) 0.0009(10)
C14 0.0239(14) 0.0285(15) 0.0190(13) -0.0026(11) 0.0009(11) -0.0025(11)
N2 0.0183(11) 0.0295(13) 0.0227(12) -0.0047(10) 0.0027(9) -0.0015(9)
N3 0.0197(12) 0.0345(14) 0.0208(12) -0.0015(10) 0.0033(9) -0.0016(10)
N4 0.0213(12) 0.0262(12) 0.0164(11) -0.0006(9) 0.0023(9) 0.0006(9)
C15 0.0190(14) 0.0358(16) 0.0297(16) -0.0051(13) 0.0070(12) -0.0075(12)
C16 0.0176(13) 0.0294(15) 0.0254(15) -0.0008(12) 0.0018(11) -0.0047(11)
C17 0.044(2) 0.0343(17) 0.0267(16) 0.0014(13) 0.0076(14) -0.0033(14)
C18 0.063(3) 0.047(2) 0.035(2) -0.0114(17) 0.0271(18) -0.0118(19)
C19 0.0358(19) 0.043(2) 0.063(3) -0.0208(19) 0.0198(18) -0.0053(16)
C20 0.038(2) 0.0326(18) 0.064(3) -0.0030(18) -0.0014(18) 0.0070(15)
O2 0.0219(10) 0.0243(10) 0.0106(9) -0.0001(7) 0.0001(7) -0.0007(7)
N5 0.0220(11) 0.0215(11) 0.0161(11) 0.0025(9) 0.0023(9) 0.0008(9)
C21 0.0399(19) 0.0344(17) 0.0317(18) 0.0048(14) 0.0019(14) 0.0004(14)
C22 0.0245(14) 0.0364(16) 0.0202(14) 0.0020(12) 0.0044(11) 0.0034(12)
C23 0.0310(16) 0.0394(17) 0.0194(14) 0.0032(13) 0.0084(12) 0.0040(13)
C24 0.0404(18) 0.0335(16) 0.0139(13) 0.0003(12) 0.0043(12) 0.0024(13)
C25 0.0311(15) 0.0301(15) 0.0176(14) 0.0006(11) 0.0025(11) -0.0018(12)
C26 0.0261(14) 0.0199(13) 0.0146(12) 0.0009(10) 0.0018(10) -0.0020(10)
C27 0.0219(13) 0.0223(13) 0.0128(12) 0.0001(10) -0.0021(10) -0.0004(10)
C28 0.0265(14) 0.0249(14) 0.0136(12) 0.0009(10) 0.0002(10) -0.0048(11)
C29 0.0297(15) 0.0262(14) 0.0195(14) -0.0004(11) 0.0010(11) -0.0035(12)
C30 0.0313(16) 0.0405(18) 0.0247(16) -0.0006(13) 0.0004(12) -0.0113(14)
C31 0.047(2) 0.0332(17) 0.0254(16) 0.0010(13) -0.0023(14) -0.0186(15)
C32 0.050(2) 0.0222(15) 0.0336(18) 0.0028(13) -0.0011(15) -0.0039(14)
C33 0.0335(16) 0.0241(14) 0.0240(15) 0.0029(12) -0.0014(12) -0.0013(12)
C34 0.0204(13) 0.0206(13) 0.0174(13) 0.0021(10) 0.0005(10) -0.0024(10)
N6 0.0256(12) 0.0211(11) 0.0208(12) 0.0024(9) 0.0011(9) 0.0017(9)
N7 0.0309(14) 0.0255(12) 0.0244(13) 0.0042(10) 0.0010(10) 0.0020(10)
N8 0.0271(13) 0.0278(13) 0.0221(12) 0.0068(10) 0.0014(10) 0.0012(10)
C35 0.0271(15) 0.0259(14) 0.0194(14) 0.0032(11) 0.0015(11) -0.0011(11)
C36 0.0327(16) 0.0290(16) 0.0302(17) 0.0126(13) -0.0022(13) 0.0037(13)
C37 0.0324(16) 0.0334(16) 0.0238(15) 0.0032(13) -0.0014(12) 0.0027(13)
C38 0.0416(19) 0.0392(19) 0.0328(18) -0.0065(15) -0.0046(15) 0.0067(15)
C39 0.040(2) 0.065(3) 0.049(2) -0.018(2) -0.0009(18) 0.0147(19)
C40 0.033(2) 0.081(3) 0.058(3) -0.013(2) 0.0070(18) -0.003(2)
C41 0.043(2) 0.054(2) 0.072(3) -0.003(2) 0.007(2) -0.0124(19)
C42 0.039(2) 0.0377(19) 0.053(2) 0.0051(17) 0.0049(17) 0.0011(15)
O3 0.0209(9) 0.0269(10) 0.0133(9) 0.0002(7) 0.0044(7) 0.0014(8)
N9 0.0212(12) 0.0245(12) 0.0221(12) -0.0019(10) 0.0021(9) 0.0003(9)
C43 0.0246(14) 0.0280(15) 0.0282(16) 0.0012(12) 0.0031(12) -0.0025(12)
C44 0.0315(17) 0.0282(16) 0.0390(19) -0.0047(14) 0.0046(14) -0.0039(13)
C45 0.0376(18) 0.0359(18) 0.0309(17) -0.0117(14) 0.0037(14) -0.0010(14)
C46 0.0302(16) 0.0321(16) 0.0245(15) -0.0040(12) 0.0053(12) -0.0010(12)
C47 0.0197(13) 0.0278(14) 0.0207(14) -0.0011(11) 0.0038(11) 0.0005(11)
C48 0.0211(13) 0.0252(14) 0.0168(13) -0.0029(11) 0.0046(10) 0.0014(11)
C49 0.0207(13) 0.0256(14) 0.0239(14) 0.0035(11) 0.0023(11) -0.0032(11)
C50 0.0275(16) 0.0347(17) 0.0356(18) -0.0027(14) 0.0050(13) -0.0003(13)
C51 0.0219(16) 0.050(2) 0.054(2) -0.0020(18) 0.0063(15) 0.0009(14)
C52 0.0247(17) 0.066(3) 0.056(3) -0.002(2) -0.0053(16) -0.0042(17)
C53 0.0344(19) 0.060(2) 0.0352(19) -0.0101(17) -0.0044(15) -0.0118(17)
C54 0.0269(16) 0.0396(18) 0.0276(16) -0.0035(13) 0.0020(12) -0.0045(13)
C55 0.0238(14) 0.0268(14) 0.0155(13) -0.0025(11) 0.0029(10) 0.0004(11)
N10 0.0252(12) 0.0254(12) 0.0148(11) 0.0000(9) 0.0040(9) -0.0031(10)
N11 0.0274(13) 0.0337(14) 0.0196(12) 0.0043(10) 0.0057(10) 0.0007(11)
N12 0.0286(13) 0.0435(15) 0.0160(12) 0.0058(11) 0.0065(10) 0.0031(11)
C56 0.0283(15) 0.0414(18) 0.0199(14) 0.0035(13) 0.0063(12) 0.0045(13)
C57 0.0342(18) 0.060(2) 0.0199(15) 0.0133(15) 0.0058(13) 0.0001(16)
C58 0.0350(17) 0.0369(17) 0.0164(14) 0.0076(12) 0.0083(12) 0.0020(13)
C59 0.045(2) 0.0381(18) 0.0274(17) 0.0075(14) 0.0124(14) 0.0075(15)
C60 0.044(2) 0.074(3) 0.036(2) 0.019(2) 0.0145(17) 0.021(2)
C61 0.045(2) 0.097(4) 0.0282(19) 0.016(2) 0.0041(16) 0.000(2)
C62 0.057(3) 0.065(3) 0.037(2) 0.0103(19) -0.0001(18) -0.026(2)
Cl1 0.0484(5) 0.0271(4) 0.0310(4) -0.0016(3) 0.0129(3) -0.0132(3)
O4 0.0306(11) 0.0262(11) 0.0242(11) 0.0049(8) 0.0025(9) -0.0061(9)
O5A 0.083(7) 0.098(8) 0.031(4) 0.040(4) -0.021(4) -0.029(6)
O5B 0.061(6) 0.052(5) 0.076(7) 0.037(4) -0.041(5) -0.030(4)
O6 0.077(2) 0.0271(13) 0.0573(18) -0.0022(12) -0.0161(15) -0.0117(13)
O7A 0.055(5) 0.037(3) 0.094(7) 0.023(5) 0.045(4) 0.005(3)
O7B 0.107(8) 0.041(4) 0.075(6) -0.011(4) 0.069(5) -0.016(5)
Cl2 0.0537(5) 0.0332(4) 0.0219(4) 0.0009(3) -0.0005(3) -0.0145(4)
O8 0.140(4) 0.059(2) 0.086(3) -0.0186(19) -0.067(3) 0.039(2)
O9 0.073(3) 0.047(2) 0.214(6) 0.053(3) -0.043(3) -0.0068(17)
O10 0.167(5) 0.131(4) 0.066(3) -0.055(3) -0.062(3) 0.040(4)
O11 0.158(5) 0.310(9) 0.042(2) -0.012(4) 0.030(3) -0.125(5)
Cl3 0.0364(4) 0.0389(4) 0.0230(4) -0.0006(3) -0.0024(3) 0.0051(3)
O12 0.0475(16) 0.0499(16) 0.0537(17) -0.0011(13) 0.0020(13) -0.0097(13)
O13 0.0591(19) 0.0521(17) 0.067(2) 0.0072(15) -0.0355(16) 0.0008(14)
O14 0.0557(18) 0.080(2) 0.0379(15) -0.0075(15) 0.0174(13) -0.0081(16)
O15 0.0729(19) 0.0380(14) 0.0429(16) 0.0084(12) 0.0195(14) 0.0172(13)
C63 0.057(2) 0.041(2) 0.0324(19) 0.0037(15) 0.0104(17) 0.0042(17)
O16 0.0295(12) 0.0350(13) 0.0532(16) -0.0221(11) 0.0062(11) -0.0042(10)
C64 0.039(2) 0.044(2) 0.046(2) -0.0055(17) 0.0002(16) -0.0122(16)

loop_
_atom_type_symbol
_atom_type_description
_atom_type_scat_dispersion_real
_atom_type_scat_dispersion_imag
_atom_type_scat_source
C C -0.0001 0.0005 'International Tables Vol C Tables 4.2.6.8 and 6.1.1.4'
H H 0.0000 0.0000 'International Tables Vol C Tables 4.2.6.8 and 6.1.1.4'
O O 0.0017 0.0018 'International Tables Vol C Tables 4.2.6.8 and 6.1.1.4'
N N 0.0004 0.0010 'International Tables Vol C Tables 4.2.6.8 and 6.1.1.4'
Cu Cu 0.2465 0.4699 'International Tables Vol C Tables 4.2.6.8 and 6.1.1.4'
Cl Cl 0.0553 0.0529 'International Tables Vol C Tables 4.2.6.8 and 6.1.1.4'

loop_
_geom_angle_atom_site_label_1
_geom_angle_atom_site_label_2
_geom_angle_atom_site_label_3
_geom_angle
_geom_angle_site_symmetry_1
_geom_angle_site_symmetry_3
_geom_angle_publ_flag
O2 Cu1 N4 173.81(9) . . ?
O2 Cu1 O1 92.76(8) . . ?
N4 Cu1 O1 81.81(9) . . ?
O2 Cu1 N5 83.42(9) . . ?
N4 Cu1 N5 102.19(10) . . ?
O1 Cu1 N5 174.65(9) . . ?
O3 Cu2 O2 91.65(8) . . ?
O3 Cu2 N6 148.82(9) . . ?
O2 Cu2 N6 83.61(9) . . ?
O3 Cu2 N9 83.29(9) . . ?
O2 Cu2 N9 165.53(9) . . ?
N6 Cu2 N9 107.62(10) . . ?
O3 Cu3 N1 176.66(9) . . ?
O3 Cu3 O1 95.25(8) . . ?
N1 Cu3 O1 82.01(9) . . ?
O3 Cu3 N10 80.88(9) . . ?
N1 Cu3 N10 100.73(10) . . ?
O1 Cu3 N10 153.79(9) . . ?
O3 Cu3 O16 92.89(9) . . ?
N1 Cu3 O16 89.76(10) . . ?
O1 Cu3 O16 107.44(9) . . ?
N10 Cu3 O16 98.66(9) . . ?
C6 O1 Cu1 118.31(15) . . ?
C6 O1 Cu3 108.42(15) . . ?
Cu1 O1 Cu3 129.40(10) . . ?
C1 N1 C5 120.2(3) . . ?
C1 N1 Cu3 125.5(2) . . ?
C5 N1 Cu3 114.13(18) . . ?
N1 C1 C2 121.5(3) . . ?
N1 C1 H1 119.3 . . ?
C2 C1 H1 119.3 . . ?
C1 C2 C3 118.7(3) . . ?
C1 C2 H2 120.6 . . ?
C3 C2 H2 120.6 . . ?
C2 C3 C4 119.4(3) . . ?
C2 C3 H3 120.3 . . ?
C4 C3 H3 120.3 . . ?
C5 C4 C3 119.4(3) . . ?
C5 C4 H4 120.3 . . ?
C3 C4 H4 120.3 . . ?
N1 C5 C4 120.7(3) . . ?
N1 C5 C6 112.6(2) . . ?
C4 C5 C6 126.7(3) . . ?
O1 C6 C13 106.7(2) . . ?
O1 C6 C5 108.4(2) . . ?
C13 C6 C5 111.5(2) . . ?
O1 C6 C7 111.9(2) . . ?
C13 C6 C7 109.0(2) . . ?
C5 C6 C7 109.3(2) . . ?
C12 C7 C8 118.6(3) . . ?
C12 C7 C6 120.1(2) . . ?
C8 C7 C6 121.2(3) . . ?
C9 C8 C7 120.5(3) . . ?
C9 C8 H8 119.7 . . ?
C7 C8 H8 119.7 . . ?
C10 C9 C8 120.8(3) . . ?
C10 C9 H9 119.6 . . ?
C8 C9 H9 119.6 . . ?
C9 C10 C11 118.8(3) . . ?
C9 C10 H10 120.6 . . ?
C11 C10 H10 120.6 . . ?
C10 C11 C12 120.6(3) . . ?
C10 C11 H11 119.7 . . ?
C12 C11 H11 119.7 . . ?
C7 C12 C11 120.6(3) . . ?
C7 C12 H12 119.7 . . ?
C11 C12 H12 119.7 . . ?
N4 C13 C14 107.2(2) . . ?
N4 C13 C6 118.1(2) . . ?
C14 C13 C6 134.6(3) . . ?
N2 C14 C13 104.6(2) . . ?
N2 C14 H14 127.7 . . ?
C13 C14 H14 127.7 . . ?
N3 N2 C14 112.2(2) . . ?
N3 N2 C15 120.1(2) . . ?
C14 N2 C15 127.3(2) . . ?
N4 N3 N2 105.3(2) . . ?
N3 N4 C13 110.8(2) . . ?
N3 N4 Cu1 133.81(19) . . ?
C13 N4 Cu1 114.99(18) . . ?
N2 C15 C16 114.4(2) . . ?
N2 C15 H15 108.7 . . ?
C16 C15 H15 108.7 . . ?
N2 C15 H15A 108.7 . . ?
C16 C15 H15A 108.7 . . ?
H15 C15 H15A 107.6 . . ?
C21 C16 C17 119.3(3) . . ?
C21 C16 C15 120.2(3) . . ?
C17 C16 C15 120.3(3) . . ?
C18 C17 C16 120.3(3) . . ?
C18 C17 H17 119.8 . . ?
C16 C17 H17 119.8 . . ?
C17 C18 C19 120.0(4) . . ?
C17 C18 H18 120.0 . . ?
C19 C18 H18 120.0 . . ?
C20 C19 C18 120.2(3) . . ?
C20 C19 H19 119.9 . . ?
C18 C19 H19 119.9 . . ?
C19 C20 C21 119.8(3) . . ?
C19 C20 H20 120.1 . . ?
C21 C20 H20 120.1 . . ?
C27 O2 Cu1 115.76(16) . . ?
C27 O2 Cu2 115.51(16) . . ?
Cu1 O2 Cu2 110.85(9) . . ?
C26 N5 C22 118.7(2) . . ?
C26 N5 Cu1 113.95(18) . . ?
C22 N5 Cu1 126.9(2) . . ?
C16 C21 C20 120.3(3) . . ?
C16 C21 H21 119.9 . . ?
C20 C21 H21 119.9 . . ?
N5 C22 C23 121.8(3) . . ?
N5 C22 H22 119.1 . . ?
C23 C22 H22 119.1 . . ?
C22 C23 C24 118.9(3) . . ?
C22 C23 H23 120.5 . . ?
C24 C23 H23 120.5 . . ?
C25 C24 C23 119.4(3) . . ?
C25 C24 H24 120.3 . . ?
C23 C24 H24 120.3 . . ?
C24 C25 C26 118.9(3) . . ?
C24 C25 H25 120.6 . . ?
C26 C25 H25 120.6 . . ?
N5 C26 C25 122.1(3) . . ?
N5 C26 C27 116.4(2) . . ?
C25 C26 C27 121.5(3) . . ?
O2 C27 C34 108.0(2) . . ?
O2 C27 C26 109.7(2) . . ?
C34 C27 C26 107.3(2) . . ?
O2 C27 C28 109.0(2) . . ?
C34 C27 C28 112.1(2) . . ?
C26 C27 C28 110.7(2) . . ?
C29 C28 C33 119.2(3) . . ?
C29 C28 C27 122.4(3) . . ?
C33 C28 C27 118.4(3) . . ?
C28 C29 C30 120.5(3) . . ?
C28 C29 H29 119.7 . . ?
C30 C29 H29 119.7 . . ?
C31 C30 C29 120.1(3) . . ?
C31 C30 H30 119.9 . . ?
C29 C30 H30 119.9 . . ?
C32 C31 C30 119.9(3) . . ?
C32 C31 H31 120.1 . . ?
C30 C31 H31 120.1 . . ?
C31 C32 C33 120.5(3) . . ?
C31 C32 H32 119.7 . . ?
C33 C32 H32 119.7 . . ?
C32 C33 C28 119.7(3) . . ?
C32 C33 H33 120.1 . . ?
C28 C33 H33 120.1 . . ?
N6 C34 C35 106.9(2) . . ?
N6 C34 C27 118.2(2) . . ?
C35 C34 C27 134.8(3) . . ?
N7 N6 C34 111.2(2) . . ?
N7 N6 Cu2 136.4(2) . . ?
C34 N6 Cu2 112.22(18) . . ?
N6 N7 N8 105.1(2) . . ?
N7 N8 C35 112.3(2) . . ?
N7 N8 C36 119.9(3) . . ?
C35 N8 C36 127.3(3) . . ?
N8 C35 C34 104.6(3) . . ?
N8 C35 H35 127.7 . . ?
C34 C35 H35 127.7 . . ?
N8 C36 C37 111.5(3) . . ?
N8 C36 H36 109.3 . . ?
C37 C36 H36 109.3 . . ?
N8 C36 H36A 109.3 . . ?
C37 C36 H36A 109.3 . . ?
H36 C36 H36A 108.0 . . ?
C38 C37 C42 119.5(3) . . ?
C38 C37 C36 119.6(3) . . ?
C42 C37 C36 120.9(3) . . ?
C39 C38 C37 120.1(4) . . ?
C39 C38 H38 120.0 . . ?
C37 C38 H38 120.0 . . ?
C40 C39 C38 120.4(4) . . ?
C40 C39 H39 119.8 . . ?
C38 C39 H39 119.8 . . ?
C39 C40 C41 119.6(4) . . ?
C39 C40 H40 120.2 . . ?
C41 C40 H40 120.2 . . ?
C42 C41 C40 120.2(4) . . ?
C42 C41 H41 119.9 . . ?
C40 C41 H41 119.9 . . ?
C41 C42 C37 120.2(4) . . ?
C41 C42 H42 119.9 . . ?
C37 C42 H42 119.9 . . ?
C48 O3 Cu2 109.07(16) . . ?
C48 O3 Cu3 117.42(16) . . ?
Cu2 O3 Cu3 123.48(10) . . ?
C43 N9 C47 119.0(3) . . ?
C43 N9 Cu2 127.6(2) . . ?
C47 N9 Cu2 112.64(19) . . ?
N9 C43 C44 121.7(3) . . ?
N9 C43 H43 119.2 . . ?
C44 C43 H43 119.2 . . ?
C43 C44 C45 119.3(3) . . ?
C43 C44 H44 120.4 . . ?
C45 C44 H44 120.4 . . ?
C44 C45 C46 119.3(3) . . ?
C44 C45 H45 120.3 . . ?
C46 C45 H45 120.3 . . ?
C47 C46 C45 118.3(3) . . ?
C47 C46 H46 120.8 . . ?
C45 C46 H46 120.8 . . ?
N9 C47 C46 122.4(3) . . ?
N9 C47 C48 111.4(2) . . ?
C46 C47 C48 126.2(3) . . ?
O3 C48 C55 106.8(2) . . ?
O3 C48 C47 106.9(2) . . ?
C55 C48 C47 116.1(2) . . ?
O3 C48 C49 111.2(2) . . ?
C55 C48 C49 109.8(2) . . ?
C47 C48 C49 106.0(2) . . ?
C54 C49 C50 120.0(3) . . ?
C54 C49 C48 120.7(3) . . ?
C50 C49 C48 119.3(3) . . ?
C51 C50 C49 119.9(3) . . ?
C51 C50 H50 120.1 . . ?
C49 C50 H50 120.1 . . ?
C52 C51 C50 120.1(3) . . ?
C52 C51 H51 119.9 . . ?
C50 C51 H51 119.9 . . ?
C51 C52 C53 120.4(3) . . ?
C51 C52 H52 119.8 . . ?
C53 C52 H52 119.8 . . ?
C52 C53 C54 120.1(3) . . ?
C52 C53 H53 120.0 . . ?
C54 C53 H53 120.0 . . ?
C49 C54 C53 119.4(3) . . ?
C49 C54 H54 120.3 . . ?
C53 C54 H54 120.3 . . ?
N10 C55 C56 107.0(3) . . ?
N10 C55 C48 117.3(2) . . ?
C56 C55 C48 135.5(3) . . ?
N11 N10 C55 111.1(2) . . ?
N11 N10 Cu3 134.7(2) . . ?
C55 N10 Cu3 113.75(18) . . ?
N10 N11 N12 105.3(2) . . ?
N11 N12 C56 112.0(2) . . ?
N11 N12 C57 119.1(3) . . ?
C56 N12 C57 128.9(3) . . ?
N12 C56 C55 104.7(3) . . ?
N12 C56 H56 127.6 . . ?
C55 C56 H56 127.6 . . ?
N12 C57 C58 112.2(3) . . ?
N12 C57 H57 109.2 . . ?
C58 C57 H57 109.2 . . ?
N12 C57 H57A 109.2 . . ?
C58 C57 H57A 109.2 . . ?
H57 C57 H57A 107.9 . . ?
C59 C58 C63 117.6(3) . . ?
C59 C58 C57 121.8(3) . . ?
C63 C58 C57 120.6(3) . . ?
C60 C59 C58 121.3(4) . . ?
C60 C59 H59 119.4 . . ?
C58 C59 H59 119.4 . . ?
C61 C60 C59 120.6(4) . . ?
C61 C60 H60 119.7 . . ?
C59 C60 H60 119.7 . . ?
C60 C61 C62 120.7(4) . . ?
C60 C61 H61 119.7 . . ?
C62 C61 H61 119.7 . . ?
C61 C62 C63 120.5(4) . . ?
C61 C62 H62 119.7 . . ?
C63 C62 H62 119.7 . . ?
O5A Cl1 O6 118.2(6) . . ?
O7B Cl1 O6 120.6(4) . . ?
O5A Cl1 O4 114.7(5) . . ?
O7B Cl1 O4 112.4(4) . . ?
O6 Cl1 O4 110.47(16) . . ?
O5A Cl1 O7A 112.2(6) . . ?
O6 Cl1 O7A 97.1(4) . . ?
O4 Cl1 O7A 101.6(3) . . ?
O7B Cl1 O5B 106.3(6) . . ?
O6 Cl1 O5B 100.5(4) . . ?
O4 Cl1 O5B 104.4(3) . . ?
O11 Cl2 O10 112.1(4) . . ?
O11 Cl2 O9 108.5(4) . . ?
O10 Cl2 O9 113.6(3) . . ?
O11 Cl2 O8 105.0(4) . . ?
O10 Cl2 O8 110.4(3) . . ?
O9 Cl2 O8 106.8(2) . . ?
O13 Cl3 O14 111.6(2) . . ?
O13 Cl3 O15 110.09(19) . . ?
O14 Cl3 O15 108.85(18) . . ?
O13 Cl3 O12 108.72(18) . . ?
O14 Cl3 O12 108.44(18) . . ?
O15 Cl3 O12 109.10(18) . . ?
C62 C63 C58 119.2(4) . . ?
C62 C63 H63 120.4 . . ?
C58 C63 H63 120.4 . . ?
C64 O16 Cu3 127.6(2) . . ?
C64 O16 H16 116.2 . . ?
Cu3 O16 H16 116.2 . . ?
O16 C64 H64 109.5 . . ?
O16 C64 H64A 109.5 . . ?
H64 C64 H64A 109.5 . . ?
O16 C64 H64B 109.5 . . ?
H64 C64 H64B 109.5 . . ?
H64A C64 H64B 109.5 . . ?

loop_
_geom_bond_atom_site_label_1
_geom_bond_atom_site_label_2
_geom_bond_distance
_geom_bond_site_symmetry_2
_geom_bond_publ_flag
Cu1 O2 1.9395(19) . ?
Cu1 N4 1.955(2) . ?
Cu1 O1 1.9607(18) . ?
Cu1 N5 1.977(2) . ?
Cu2 O3 1.9167(19) . ?
Cu2 O2 1.9437(19) . ?
Cu2 N6 1.968(2) . ?
Cu2 N9 1.971(2) . ?
Cu3 O3 1.9435(19) . ?
Cu3 N1 1.962(2) . ?
Cu3 O1 1.9668(19) . ?
Cu3 N10 2.000(2) . ?
Cu3 O16 2.186(2) . ?
O1 C6 1.421(3) . ?
N1 C1 1.345(4) . ?
N1 C5 1.351(4) . ?
C1 C2 1.384(4) . ?
C1 H1 0.9500 . ?
C2 C3 1.385(5) . ?
C2 H2 0.9500 . ?
C3 C4 1.388(4) . ?
C3 H3 0.9500 . ?
C4 C5 1.380(4) . ?
C4 H4 0.9500 . ?
C5 C6 1.530(4) . ?
C6 C13 1.516(4) . ?
C6 C7 1.549(4) . ?
C7 C12 1.375(4) . ?
C7 C8 1.390(4) . ?
C8 C9 1.381(4) . ?
C8 H8 0.9500 . ?
C9 C10 1.376(5) . ?
C9 H9 0.9500 . ?
C10 C11 1.380(5) . ?
C10 H10 0.9500 . ?
C11 C12 1.391(4) . ?
C11 H11 0.9500 . ?
C12 H12 0.9500 . ?
C13 N4 1.343(3) . ?
C13 C14 1.371(4) . ?
C14 N2 1.350(4) . ?
C14 H14 0.9500 . ?
N2 N3 1.327(3) . ?
N2 C15 1.480(4) . ?
N3 N4 1.325(3) . ?
C15 C16 1.507(4) . ?
C15 H15 0.9900 . ?
C15 H15A 0.9900 . ?
C16 C21 1.380(4) . ?
C16 C17 1.387(4) . ?
C17 C18 1.378(5) . ?
C17 H17 0.9500 . ?
C18 C19 1.382(6) . ?
C18 H18 0.9500 . ?
C19 C20 1.371(6) . ?
C19 H19 0.9500 . ?
C20 C21 1.394(5) . ?
C20 H20 0.9500 . ?
O2 C27 1.424(3) . ?
N5 C26 1.334(4) . ?
N5 C22 1.355(4) . ?
C21 H21 0.9500 . ?
C22 C23 1.382(4) . ?
C22 H22 0.9500 . ?
C23 C24 1.382(5) . ?
C23 H23 0.9500 . ?
C24 C25 1.375(4) . ?
C24 H24 0.9500 . ?
C25 C26 1.393(4) . ?
C25 H25 0.9500 . ?
C26 C27 1.524(4) . ?
C27 C34 1.512(4) . ?
C27 C28 1.532(4) . ?
C28 C29 1.386(4) . ?
C28 C33 1.399(4) . ?
C29 C30 1.390(4) . ?
C29 H29 0.9500 . ?
C30 C31 1.380(5) . ?
C30 H30 0.9500 . ?
C31 C32 1.379(5) . ?
C31 H31 0.9500 . ?
C32 C33 1.391(4) . ?
C32 H32 0.9500 . ?
C33 H33 0.9500 . ?
C34 N6 1.360(4) . ?
C34 C35 1.371(4) . ?
N6 N7 1.318(3) . ?
N7 N8 1.336(4) . ?
N8 C35 1.355(4) . ?
N8 C36 1.474(4) . ?
C35 H35 0.9500 . ?
C36 C37 1.513(4) . ?
C36 H36 0.9900 . ?
C36 H36A 0.9900 . ?
C37 C38 1.383(5) . ?
C37 C42 1.390(5) . ?
C38 C39 1.383(5) . ?
C38 H38 0.9500 . ?
C39 C40 1.379(6) . ?
C39 H39 0.9500 . ?
C40 C41 1.386(6) . ?
C40 H40 0.9500 . ?
C41 C42 1.378(5) . ?
C41 H41 0.9500 . ?
C42 H42 0.9500 . ?
O3 C48 1.419(3) . ?
N9 C43 1.341(4) . ?
N9 C47 1.357(4) . ?
C43 C44 1.381(4) . ?
C43 H43 0.9500 . ?
C44 C45 1.388(5) . ?
C44 H44 0.9500 . ?
C45 C46 1.390(5) . ?
C45 H45 0.9500 . ?
C46 C47 1.378(4) . ?
C46 H46 0.9500 . ?
C47 C48 1.532(4) . ?
C48 C55 1.506(4) . ?
C48 C49 1.548(4) . ?
C49 C54 1.382(4) . ?
C49 C50 1.394(4) . ?
C50 C51 1.384(5) . ?
C50 H50 0.9500 . ?
C51 C52 1.374(6) . ?
C51 H51 0.9500 . ?
C52 C53 1.377(6) . ?
C52 H52 0.9500 . ?
C53 C54 1.398(5) . ?
C53 H53 0.9500 . ?
C54 H54 0.9500 . ?
C55 N10 1.348(4) . ?
C55 C56 1.373(4) . ?
N10 N11 1.322(3) . ?
N11 N12 1.332(3) . ?
N12 C56 1.353(4) . ?
N12 C57 1.487(4) . ?
C56 H56 0.9500 . ?
C57 C58 1.497(5) . ?
C57 H57 0.9900 . ?
C57 H57A 0.9900 . ?
C58 C59 1.384(5) . ?
C58 C63 1.413(5) . ?
C59 C60 1.373(5) . ?
C59 H59 0.9500 . ?
C60 C61 1.345(7) . ?
C60 H60 0.9500 . ?
C61 C62 1.356(7) . ?
C61 H61 0.9500 . ?
C62 C63 1.396(6) . ?
C62 H62 0.9500 . ?
Cl1 O5A 1.293(9) . ?
Cl1 O7B 1.390(8) . ?
Cl1 O6 1.413(3) . ?
Cl1 O4 1.440(2) . ?
Cl1 O7A 1.532(8) . ?
Cl1 O5B 1.566(9) . ?
Cl2 O11 1.357(5) . ?
Cl2 O10 1.372(4) . ?
Cl2 O9 1.375(3) . ?
Cl2 O8 1.452(4) . ?
Cl3 O13 1.419(3) . ?
Cl3 O14 1.425(3) . ?
Cl3 O15 1.431(3) . ?
Cl3 O12 1.440(3) . ?
C63 H63 0.9500 . ?
O16 C64 1.405(4) . ?
O16 H16 0.9500 . ?
C64 H64 0.9800 . ?
C64 H64A 0.9800 . ?
C64 H64B 0.9800 . ?

loop_
_geom_hbond_atom_site_label_D
_geom_hbond_atom_site_label_H
_geom_hbond_atom_site_label_A
_geom_hbond_distance_DH
_geom_hbond_distance_HA
_geom_hbond_distance_DA
_geom_hbond_angle_DHA
_geom_hbond_site_symmetry_A
_geom_hbond_publ_flag
C15 H15A O14 0.99 2.41 3.346(4) 157.8 2_545 yes
C22 H22 N3 0.95 2.35 3.142(4) 140.3 . yes
C23 H23 O9 0.95 2.57 3.482(6) 162.2 3_556 yes
C35 H35 O11 0.95 2.29 3.149(5) 150.7 . yes

loop_
_geom_torsion_atom_site_label_1
_geom_torsion_atom_site_label_2
_geom_torsion_atom_site_label_3
_geom_torsion_atom_site_label_4
_geom_torsion
_geom_torsion_site_symmetry_1
_geom_torsion_site_symmetry_2
_geom_torsion_site_symmetry_3
_geom_torsion_site_symmetry_4
_geom_torsion_publ_flag
C5 N1 C1 C2 -1.9(4) . . . . ?
Cu3 N1 C1 C2 -177.2(2) . . . . ?
N1 C1 C2 C3 -1.1(4) . . . . ?
C1 C2 C3 C4 2.4(5) . . . . ?
C2 C3 C4 C5 -0.8(5) . . . . ?
C1 N1 C5 C4 3.6(4) . . . . ?
Cu3 N1 C5 C4 179.4(2) . . . . ?
C1 N1 C5 C6 -177.8(2) . . . . ?
Cu3 N1 C5 C6 -2.0(3) . . . . ?
C3 C4 C5 N1 -2.2(4) . . . . ?
C3 C4 C5 C6 179.4(3) . . . . ?
Cu1 O1 C6 C13 -0.8(3) . . . . ?
Cu3 O1 C6 C13 -160.71(16) . . . . ?
Cu1 O1 C6 C5 119.47(18) . . . . ?
Cu3 O1 C6 C5 -40.5(2) . . . . ?
Cu1 O1 C6 C7 -119.96(19) . . . . ?
Cu3 O1 C6 C7 80.1(2) . . . . ?
N1 C5 C6 O1 28.3(3) . . . . ?
C4 C5 C6 O1 -153.2(3) . . . . ?
N1 C5 C6 C13 145.5(2) . . . . ?
C4 C5 C6 C13 -36.0(4) . . . . ?
N1 C5 C6 C7 -93.9(3) . . . . ?
C4 C5 C6 C7 84.6(3) . . . . ?
O1 C6 C7 C12 16.4(4) . . . . ?
C13 C6 C7 C12 -101.5(3) . . . . ?
C5 C6 C7 C12 136.4(3) . . . . ?
O1 C6 C7 C8 -166.5(3) . . . . ?
C13 C6 C7 C8 75.7(3) . . . . ?
C5 C6 C7 C8 -46.5(4) . . . . ?
C12 C7 C8 C9 0.3(5) . . . . ?
C6 C7 C8 C9 -176.9(3) . . . . ?
C7 C8 C9 C10 0.7(6) . . . . ?
C8 C9 C10 C11 -1.3(6) . . . . ?
C9 C10 C11 C12 0.9(6) . . . . ?
C8 C7 C12 C11 -0.6(5) . . . . ?
C6 C7 C12 C11 176.6(3) . . . . ?
C10 C11 C12 C7 0.1(6) . . . . ?
O1 C6 C13 N4 2.5(3) . . . . ?
C5 C6 C13 N4 -115.6(3) . . . . ?
C7 C6 C13 N4 123.5(3) . . . . ?
O1 C6 C13 C14 -173.5(3) . . . . ?
C5 C6 C13 C14 68.3(4) . . . . ?
C7 C6 C13 C14 -52.5(4) . . . . ?
N4 C13 C14 N2 0.2(3) . . . . ?
C6 C13 C14 N2 176.5(3) . . . . ?
C13 C14 N2 N3 -0.3(3) . . . . ?
C13 C14 N2 C15 -172.9(3) . . . . ?
C14 N2 N3 N4 0.2(3) . . . . ?
C15 N2 N3 N4 173.5(2) . . . . ?
N2 N3 N4 C13 -0.1(3) . . . . ?
N2 N3 N4 Cu1 -172.5(2) . . . . ?
C14 C13 N4 N3 -0.1(3) . . . . ?
C6 C13 N4 N3 -177.1(2) . . . . ?
C14 C13 N4 Cu1 173.89(19) . . . . ?
C6 C13 N4 Cu1 -3.2(3) . . . . ?
N3 N2 C15 C16 62.8(4) . . . . ?
C14 N2 C15 C16 -125.0(3) . . . . ?
N2 C15 C16 C21 75.8(4) . . . . ?
N2 C15 C16 C17 -108.4(3) . . . . ?
C21 C16 C17 C18 0.9(5) . . . . ?
C15 C16 C17 C18 -174.9(3) . . . . ?
C16 C17 C18 C19 -0.5(6) . . . . ?
C17 C18 C19 C20 -0.6(6) . . . . ?
C18 C19 C20 C21 1.3(6) . . . . ?
C17 C16 C21 C20 -0.2(5) . . . . ?
C15 C16 C21 C20 175.7(3) . . . . ?
C19 C20 C21 C16 -0.9(5) . . . . ?
C26 N5 C22 C23 1.9(4) . . . . ?
Cu1 N5 C22 C23 -170.3(2) . . . . ?
N5 C22 C23 C24 0.2(5) . . . . ?
C22 C23 C24 C25 -1.3(5) . . . . ?
C23 C24 C25 C26 0.5(5) . . . . ?
C22 N5 C26 C25 -2.9(4) . . . . ?
Cu1 N5 C26 C25 170.3(2) . . . . ?
C22 N5 C26 C27 176.4(2) . . . . ?
Cu1 N5 C26 C27 -10.4(3) . . . . ?
C24 C25 C26 N5 1.7(4) . . . . ?
C24 C25 C26 C27 -177.6(3) . . . . ?
Cu1 O2 C27 C34 115.49(19) . . . . ?
Cu2 O2 C27 C34 -16.5(3) . . . . ?
Cu1 O2 C27 C26 -1.1(3) . . . . ?
Cu2 O2 C27 C26 -133.07(18) . . . . ?
Cu1 O2 C27 C28 -122.46(19) . . . . ?
Cu2 O2 C27 C28 105.6(2) . . . . ?
N5 C26 C27 O2 7.6(3) . . . . ?
C25 C26 C27 O2 -173.1(2) . . . . ?
N5 C26 C27 C34 -109.4(3) . . . . ?
C25 C26 C27 C34 69.9(3) . . . . ?
N5 C26 C27 C28 127.9(3) . . . . ?
C25 C26 C27 C28 -52.8(3) . . . . ?
O2 C27 C28 C29 -100.0(3) . . . . ?
C34 C27 C28 C29 19.5(4) . . . . ?
C26 C27 C28 C29 139.3(3) . . . . ?
O2 C27 C28 C33 77.5(3) . . . . ?
C34 C27 C28 C33 -163.0(3) . . . . ?
C26 C27 C28 C33 -43.2(3) . . . . ?
C33 C28 C29 C30 -0.3(4) . . . . ?
C27 C28 C29 C30 177.2(3) . . . . ?
C28 C29 C30 C31 1.3(5) . . . . ?
C29 C30 C31 C32 -0.8(5) . . . . ?
C30 C31 C32 C33 -0.6(5) . . . . ?
C31 C32 C33 C28 1.6(5) . . . . ?
C29 C28 C33 C32 -1.1(4) . . . . ?
C27 C28 C33 C32 -178.7(3) . . . . ?
O2 C27 C34 N6 9.5(3) . . . . ?
C26 C27 C34 N6 127.6(3) . . . . ?
C28 C27 C34 N6 -110.6(3) . . . . ?
O2 C27 C34 C35 -173.5(3) . . . . ?
C26 C27 C34 C35 -55.4(4) . . . . ?
C28 C27 C34 C35 66.4(4) . . . . ?
C35 C34 N6 N7 -0.5(3) . . . . ?
C27 C34 N6 N7 177.2(2) . . . . ?
C35 C34 N6 Cu2 -176.18(19) . . . . ?
C27 C34 N6 Cu2 1.6(3) . . . . ?
C34 N6 N7 N8 0.4(3) . . . . ?
Cu2 N6 N7 N8 174.6(2) . . . . ?
N6 N7 N8 C35 -0.2(3) . . . . ?
N6 N7 N8 C36 -173.6(3) . . . . ?
N7 N8 C35 C34 -0.1(3) . . . . ?
C36 N8 C35 C34 172.7(3) . . . . ?
N6 C34 C35 N8 0.4(3) . . . . ?
C27 C34 C35 N8 -176.8(3) . . . . ?
N7 N8 C36 C37 75.9(4) . . . . ?
C35 N8 C36 C37 -96.4(4) . . . . ?
N8 C36 C37 C38 -137.1(3) . . . . ?
N8 C36 C37 C42 45.7(4) . . . . ?
C42 C37 C38 C39 -0.6(5) . . . . ?
C36 C37 C38 C39 -177.8(3) . . . . ?
C37 C38 C39 C40 0.9(6) . . . . ?
C38 C39 C40 C41 -0.7(7) . . . . ?
C39 C40 C41 C42 0.0(7) . . . . ?
C40 C41 C42 C37 0.3(7) . . . . ?
C38 C37 C42 C41 0.0(6) . . . . ?
C36 C37 C42 C41 177.2(4) . . . . ?
C47 N9 C43 C44 -0.1(4) . . . . ?
Cu2 N9 C43 C44 169.1(2) . . . . ?
N9 C43 C44 C45 -1.8(5) . . . . ?
C43 C44 C45 C46 1.6(5) . . . . ?
C44 C45 C46 C47 0.3(5) . . . . ?
C43 N9 C47 C46 2.2(4) . . . . ?
Cu2 N9 C47 C46 -168.6(2) . . . . ?
C43 N9 C47 C48 -175.1(2) . . . . ?
Cu2 N9 C47 C48 14.1(3) . . . . ?
C45 C46 C47 N9 -2.2(5) . . . . ?
C45 C46 C47 C48 174.6(3) . . . . ?
Cu2 O3 C48 C55 168.47(17) . . . . ?
Cu3 O3 C48 C55 21.7(3) . . . . ?
Cu2 O3 C48 C47 43.6(2) . . . . ?
Cu3 O3 C48 C47 -103.2(2) . . . . ?
Cu2 O3 C48 C49 -71.7(2) . . . . ?
Cu3 O3 C48 C49 141.47(18) . . . . ?
N9 C47 C48 O3 -37.7(3) . . . . ?
C46 C47 C48 O3 145.1(3) . . . . ?
N9 C47 C48 C55 -156.8(2) . . . . ?
C46 C47 C48 C55 26.1(4) . . . . ?
N9 C47 C48 C49 81.0(3) . . . . ?
C46 C47 C48 C49 -96.1(3) . . . . ?
O3 C48 C49 C54 -7.2(4) . . . . ?
C55 C48 C49 C54 110.8(3) . . . . ?
C47 C48 C49 C54 -123.1(3) . . . . ?
O3 C48 C49 C50 172.1(3) . . . . ?
C55 C48 C49 C50 -70.0(3) . . . . ?
C47 C48 C49 C50 56.2(3) . . . . ?
C54 C49 C50 C51 0.5(5) . . . . ?
C48 C49 C50 C51 -178.8(3) . . . . ?
C49 C50 C51 C52 1.1(6) . . . . ?
C50 C51 C52 C53 -1.6(6) . . . . ?
C51 C52 C53 C54 0.4(6) . . . . ?
C50 C49 C54 C53 -1.7(5) . . . . ?
C48 C49 C54 C53 177.6(3) . . . . ?
C52 C53 C54 C49 1.2(6) . . . . ?
O3 C48 C55 N10 -14.3(3) . . . . ?
C47 C48 C55 N10 104.7(3) . . . . ?
C49 C48 C55 N10 -135.1(3) . . . . ?
O3 C48 C55 C56 158.8(3) . . . . ?
C47 C48 C55 C56 -82.1(4) . . . . ?
C49 C48 C55 C56 38.1(5) . . . . ?
C56 C55 N10 N11 0.2(3) . . . . ?
C48 C55 N10 N11 175.2(2) . . . . ?
C56 C55 N10 Cu3 -173.5(2) . . . . ?
C48 C55 N10 Cu3 1.5(3) . . . . ?
C55 N10 N11 N12 -0.4(3) . . . . ?
Cu3 N10 N11 N12 171.5(2) . . . . ?
N10 N11 N12 C56 0.4(3) . . . . ?
N10 N11 N12 C57 179.2(3) . . . . ?
N11 N12 C56 C55 -0.3(4) . . . . ?
C57 N12 C56 C55 -179.0(3) . . . . ?
N10 C55 C56 N12 0.0(3) . . . . ?
C48 C55 C56 N12 -173.6(3) . . . . ?
N11 N12 C57 C58 142.8(3) . . . . ?
C56 N12 C57 C58 -38.7(5) . . . . ?
N12 C57 C58 C59 80.6(4) . . . . ?
N12 C57 C58 C63 -99.1(4) . . . . ?
C63 C58 C59 C60 1.2(5) . . . . ?
C57 C58 C59 C60 -178.4(3) . . . . ?
C58 C59 C60 C61 -0.7(5) . . . . ?
C59 C60 C61 C62 -0.9(6) . . . . ?
C60 C61 C62 C63 1.8(6) . . . . ?
C61 C62 C63 C58 -1.2(6) . . . . ?
C59 C58 C63 C62 -0.3(5) . . . . ?
C57 C58 C63 C62 179.4(3) . . . . ?
